data_7160511
loop_
_publ_author_name
'Zhang, Xiaoyu'
'Lu, Xiangyu'
'Zou, Yajun'
'Lang, JiaJia'
'Wang, Yingwei'
'Zhao, Gang'

_publ_section_title
;
 Hydrogen-bonding-controlled stereospecific synthesis of
 <i>Z</i>-enamides.
;
_journal_issue 20
_journal_name_full 'Organic &amp; biomolecular chemistry'
_journal_page_first 4884
_journal_page_last 4887
_journal_paper_doi 10.1039/d5ob00333d
_journal_volume 23
_journal_year 2025
_chemical_formula_moiety 'C21 H19 N O6'
_chemical_formula_sum 'C21 H19 N O6'
_chemical_formula_weight 381.37
_chemical_name_systematic 'dimethyl (Z)-2-(1-benzamido-2-oxo-2-phenylethylidene)succinate'
_space_group_crystal_system triclinic
_space_group_IT_number 2
_space_group_name_Hall '-P 1'
_space_group_name_H-M_alt 'P -1'
_atom_sites_solution_hydrogens geom
_atom_sites_solution_primary dual
_audit_creation_date 2024-06-28
_audit_creation_method
;
Olex2 1.3
(compiled 2020.11.12 svn.r5f609507 for OlexSys, GUI svn.r6408)
;
_audit_update_record
;
2024-11-12 deposited with the CCDC.	2025-04-17 downloaded from the CCDC.
;
_cell_angle_alpha 78.692(11)
_cell_angle_beta 84.933(10)
_cell_angle_gamma 79.177(10)
_cell_formula_units_Z 2
_cell_length_a 5.6083(15)
_cell_length_b 12.004(4)
_cell_length_c 14.983(5)
_cell_measurement_reflns_used 1676
_cell_measurement_temperature 213(2)
_cell_measurement_theta_max 23.02
_cell_measurement_theta_min 2.43
_cell_volume 970.1(5)
_computing_cell_refinement 'SAINT V8.40B (?, 2016)'
_computing_data_reduction 'SAINT V8.40B (?, 2016)'
_computing_molecular_graphics 'Olex2 1.3 (Dolomanov et al., 2009)'
_computing_publication_material 'Olex2 1.3 (Dolomanov et al., 2009)'
_computing_structure_refinement 'SHELXL 2014/7 (Sheldrick, 2015)'
_computing_structure_solution 'SHELXT 2018/2 (Sheldrick, 2018)'
_diffrn_ambient_temperature 213.0
_diffrn_measured_fraction_theta_full 0.996
_diffrn_measured_fraction_theta_max 0.996
_diffrn_measurement_device_type 'Bruker APEX-II CCD'
_diffrn_measurement_method '\f and \w scans'
_diffrn_radiation_type MoK\a
_diffrn_radiation_wavelength 0.71073
_diffrn_reflns_av_R_equivalents 0.1003
_diffrn_reflns_av_unetI/netI 0.0940
_diffrn_reflns_Laue_measured_fraction_full 0.996
_diffrn_reflns_Laue_measured_fraction_max 0.996
_diffrn_reflns_limit_h_max 6
_diffrn_reflns_limit_h_min -5
_diffrn_reflns_limit_k_max 14
_diffrn_reflns_limit_k_min -14
_diffrn_reflns_limit_l_max 17
_diffrn_reflns_limit_l_min -17
_diffrn_reflns_number 11298
_diffrn_reflns_point_group_measured_fraction_full 0.996
_diffrn_reflns_point_group_measured_fraction_max 0.996
_diffrn_reflns_theta_full 24.993
_diffrn_reflns_theta_max 24.993
_diffrn_reflns_theta_min 2.431
_diffrn_source_current 1.4
_diffrn_source_power 0.07
_diffrn_source_voltage 50.0
_diffrn_standards_number 0
_exptl_absorpt_coefficient_mu 0.096
_exptl_absorpt_correction_T_max 0.7456
_exptl_absorpt_correction_T_min 0.6333
_exptl_absorpt_correction_type none
_exptl_absorpt_process_details
;
SADABS-2016/2 (Bruker,2016/2) was used for absorption correction.
wR2(int) was 0.1037 before and 0.0875 after correction.
The Ratio of minimum to maximum transmission is 0.8494.
The \l/2 correction factor is Not present.
;
_exptl_crystal_colour 'white powder'
_exptl_crystal_colour_lustre clear
_exptl_crystal_colour_modifier light
_exptl_crystal_colour_primary colourless
_exptl_crystal_density_diffrn 1.306
_exptl_crystal_description needle
_exptl_crystal_F_000 400
_exptl_crystal_recrystallization_method 'Re-crystallisation from solvent: DCM/PE'
_exptl_crystal_size_max 0.31
_exptl_crystal_size_mid 0.07
_exptl_crystal_size_min 0.03
_refine_diff_density_max 0.200
_refine_diff_density_min -0.175
_refine_diff_density_rms 0.047
_refine_ls_extinction_method none
_refine_ls_goodness_of_fit_ref 1.013
_refine_ls_hydrogen_treatment constr
_refine_ls_matrix_type full
_refine_ls_number_parameters 276
_refine_ls_number_reflns 3413
_refine_ls_number_restraints 24
_refine_ls_restrained_S_all 1.019
_refine_ls_R_factor_all 0.1213
_refine_ls_R_factor_gt 0.0637
_refine_ls_shift/su_max 0.000
_refine_ls_shift/su_mean 0.000
_refine_ls_structure_factor_coef Fsqd
_refine_ls_weighting_details 'w=1/[\s^2^(Fo^2^)+(0.0706P)^2^+0.1473P] where P=(Fo^2^+2Fc^2^)/3'
_refine_ls_weighting_scheme calc
_refine_ls_wR_factor_gt 0.1497
_refine_ls_wR_factor_ref 0.1903
_reflns_Friedel_coverage 0.000
_reflns_number_gt 1893
_reflns_number_total 3413
_reflns_threshold_expression 'I > 2\s(I)'
_cod_data_source_file d5ob00333d2.cif
_cod_data_source_block mo_zg_zxy_1p_0m_a
_cod_depositor_comments 'Adding full bibliography for 7160511--7160512.cif.'
_cod_database_code 7160511
_shelx_shelxl_version_number 2014/7
_shelx_space_group_comment
;
The symmetry employed for this shelxl refinement is uniquely defined
by the following loop, which should always be used as a source of
symmetry information in preference to the above space-group names.
They are only intended as comments.
;
_shelx_estimated_absorpt_t_max 0.997
_shelx_estimated_absorpt_t_min 0.971
_olex2_refinement_description
;
1. Fixed Uiso
 At 1.2 times of:
  All C(H) groups, All C(H,H) groups, All N(H) groups
 At 1.5 times of:
  All C(H,H,H) groups
2. Uiso/Uaniso restraints and constraints
Uanis(C10A) \\sim Ueq, Uanis(C10) \\sim Ueq, Uanis(O6A) \\sim Ueq, Uanis(O6)
\\sim Ueq: with sigma of 0.01 and sigma for terminal atoms of 0.02
3. Others
 Sof(O6A)=1-FVAR(1)
 Sof(O6)=FVAR(1)
 Sof(C10A)=Sof(H10D)=Sof(H10E)=Sof(H10F)=1-FVAR(2)
 Sof(C10)=Sof(H10A)=Sof(H10B)=Sof(H10C)=FVAR(2)
4.a Secondary CH2 refined with riding coordinates:
 C8(H8A,H8B)
4.b Aromatic/amide H refined with riding coordinates:
 N1(H1), C1(H1A), C2(H2), C3(H3), C12(H12), C13(H13), C16(H16), C17(H17),
 C18(H18), C19(H19), C20(H20)
4.c Idealised Me refined as rotating group:
 C22(H22A,H22B,H22C), C10(H10A,H10B,H10C), C10A(H10D,H10E,H10F)
;
_olex2_submission_special_instructions 'No special instructions were received'

loop_
_space_group_symop_operation_xyz
'x, y, z'
'-x, -y, -z'

loop_
_atom_site_label
_atom_site_type_symbol
_atom_site_fract_x
_atom_site_fract_y
_atom_site_fract_z
_atom_site_U_iso_or_equiv
_atom_site_adp_type
_atom_site_occupancy
_atom_site_site_symmetry_order
_atom_site_calc_flag
_atom_site_refinement_flags_posn
_atom_site_refinement_flags_adp
_atom_site_refinement_flags_occupancy
_atom_site_disorder_assembly
_atom_site_disorder_group
O1 O 1.0107(4) 0.6424(2) 0.67852(16) 0.0737(7) Uani 1 1 d . . . . .
O2 O 0.8116(5) 0.7410(2) 0.85336(17) 0.0830(9) Uani 1 1 d . . . . .
O3 O 0.2622(4) 0.9002(2) 0.58652(15) 0.0722(7) Uani 1 1 d . . . . .
O4 O 0.0106(4) 0.9694(2) 0.69453(14) 0.0634(6) Uani 1 1 d . . . . .
O5 O 0.4100(5) 1.0483(2) 0.80090(19) 0.0873(9) Uani 1 1 d . . . . .
N1 N 0.6435(5) 0.7458(2) 0.64236(17) 0.0558(7) Uani 1 1 d . . . . .
H1 H 0.5437 0.7720 0.5988 0.067 Uiso 1 1 calc R U . . .
C1 C 1.0476(7) 0.6588(3) 0.3411(3) 0.0767(11) Uani 1 1 d . . . . .
H1A H 1.0898 0.6516 0.2801 0.092 Uiso 1 1 calc R U . . .
C2 C 0.8243(7) 0.7169(4) 0.3647(3) 0.0789(11) Uani 1 1 d . . . . .
H2 H 0.7127 0.7498 0.3195 0.095 Uiso 1 1 calc R U . . .
C3 C 0.7605(6) 0.7280(3) 0.4543(2) 0.0646(9) Uani 1 1 d . . . . .
H3 H 0.6065 0.7684 0.4695 0.077 Uiso 1 1 calc R U . . .
C4 C 0.9231(5) 0.6798(3) 0.5219(2) 0.0502(8) Uani 1 1 d . . . . .
C5 C 0.8678(6) 0.6867(3) 0.6199(2) 0.0528(8) Uani 1 1 d . . . . .
C6 C 0.5620(6) 0.7672(3) 0.7285(2) 0.0499(8) Uani 1 1 d . . . . .
C7 C 0.3605(6) 0.8437(3) 0.74279(19) 0.0509(8) Uani 1 1 d . . . . .
C8 C 0.2719(6) 0.8656(3) 0.8367(2) 0.0556(8) Uani 1 1 d . . . . .
H8A H 0.0983 0.8615 0.8457 0.067 Uiso 1 1 calc R U . . .
H8B H 0.3583 0.8049 0.8822 0.067 Uiso 1 1 calc R U . . .
C9 C 0.3095(7) 0.9808(4) 0.8517(3) 0.0703(10) Uani 1 1 d . . . . .
C12 C 1.2086(7) 0.6112(4) 0.4073(3) 0.0792(11) Uani 1 1 d . . . . .
H12 H 1.3624 0.5710 0.3917 0.095 Uiso 1 1 calc R U . . .
C13 C 1.1476(7) 0.6217(3) 0.4964(3) 0.0682(10) Uani 1 1 d . . . . .
H13 H 1.2609 0.5887 0.5410 0.082 Uiso 1 1 calc R U . . .
C14 C 0.6999(6) 0.6959(3) 0.8090(2) 0.0548(8) Uani 1 1 d . . . . .
C15 C 0.6663(5) 0.5744(3) 0.83797(19) 0.0458(7) Uani 1 1 d . . . . .
C16 C 0.4856(6) 0.5316(3) 0.8049(2) 0.0556(8) Uani 1 1 d . . . . .
H16 H 0.3855 0.5785 0.7601 0.067 Uiso 1 1 calc R U . . .
C17 C 0.4538(7) 0.4189(3) 0.8388(3) 0.0727(11) Uani 1 1 d . . . . .
H17 H 0.3323 0.3888 0.8167 0.087 Uiso 1 1 calc R U . . .
C18 C 0.6004(8) 0.3518(3) 0.9044(3) 0.0833(12) Uani 1 1 d . . . . .
H18 H 0.5787 0.2754 0.9272 0.100 Uiso 1 1 calc R U . . .
C19 C 0.7758(8) 0.3938(3) 0.9370(3) 0.0857(13) Uani 1 1 d . . . . .
H19 H 0.8738 0.3467 0.9825 0.103 Uiso 1 1 calc R U . . .
C20 C 0.8114(6) 0.5048(3) 0.9041(2) 0.0634(10) Uani 1 1 d . . . . .
H20 H 0.9345 0.5334 0.9266 0.076 Uiso 1 1 calc R U . . .
C21 C 0.2113(6) 0.9057(3) 0.6664(2) 0.0535(8) Uani 1 1 d . . . . .
C22 C -0.1534(6) 1.0328(3) 0.6251(2) 0.0715(10) Uani 1 1 d . . . . .
H22A H -0.0756 1.0913 0.5854 0.107 Uiso 1 1 calc R U . . .
H22B H -0.3011 1.0695 0.6539 0.107 Uiso 1 1 calc R U . . .
H22C H -0.1931 0.9801 0.5895 0.107 Uiso 1 1 calc R U . . .
O6 O 0.264(3) 0.9780(16) 0.9465(9) 0.079(4) Uani 0.54(3) 1 d . U P A 1
C10 C 0.163(6) 1.1327(17) 0.9339(19) 0.103(6) Uani 0.44(3) 1 d . U P A 1
H10A H 0.0434 1.1577 0.8877 0.154 Uiso 0.44(3) 1 calc R U P A 1
H10B H 0.3006 1.1717 0.9156 0.154 Uiso 0.44(3) 1 calc R U P A 1
H10C H 0.0900 1.1513 0.9915 0.154 Uiso 0.44(3) 1 calc R U P A 1
O6A O 0.156(4) 1.0190(12) 0.9166(12) 0.078(4) Uani 0.46(3) 1 d . U P A 2
C10A C 0.289(4) 1.088(2) 0.9729(14) 0.113(6) Uani 0.56(3) 1 d . U P A 2
H10D H 0.4601 1.0797 0.9539 0.170 Uiso 0.56(3) 1 calc R U P A 2
H10E H 0.2709 1.0571 1.0375 0.170 Uiso 0.56(3) 1 calc R U P A 2
H10F H 0.2157 1.1691 0.9614 0.170 Uiso 0.56(3) 1 calc R U P A 2

loop_
_atom_site_aniso_label
_atom_site_aniso_U_11
_atom_site_aniso_U_22
_atom_site_aniso_U_33
_atom_site_aniso_U_23
_atom_site_aniso_U_13
_atom_site_aniso_U_12
O1 0.0507(14) 0.0993(19) 0.0601(15) 0.0123(13) -0.0161(12) -0.0076(13)
O2 0.110(2) 0.0741(17) 0.0767(17) 0.0031(14) -0.0523(16) -0.0427(15)
O3 0.0744(16) 0.0880(18) 0.0395(14) -0.0051(12) -0.0102(11) 0.0194(13)
O4 0.0574(14) 0.0736(16) 0.0506(14) -0.0057(11) -0.0024(11) 0.0042(12)
O5 0.105(2) 0.0727(18) 0.088(2) -0.0148(15) 0.0215(16) -0.0375(16)
N1 0.0576(18) 0.0613(17) 0.0457(16) -0.0082(13) -0.0194(13) 0.0027(14)
C1 0.073(3) 0.091(3) 0.068(3) -0.024(2) 0.010(2) -0.015(2)
C2 0.075(3) 0.102(3) 0.055(2) -0.014(2) -0.0095(19) 0.001(2)
C3 0.054(2) 0.082(3) 0.054(2) -0.0153(18) -0.0061(16) 0.0011(18)
C4 0.0461(18) 0.0498(19) 0.054(2) -0.0047(15) -0.0059(15) -0.0114(15)
C5 0.0479(19) 0.054(2) 0.055(2) 0.0030(16) -0.0125(16) -0.0125(16)
C6 0.057(2) 0.0513(19) 0.0427(19) -0.0024(15) -0.0142(15) -0.0150(16)
C7 0.062(2) 0.0507(19) 0.0396(18) -0.0016(14) -0.0087(15) -0.0130(16)
C8 0.071(2) 0.056(2) 0.0416(18) -0.0067(15) -0.0008(15) -0.0193(16)
C9 0.071(3) 0.081(3) 0.066(3) -0.025(2) 0.015(2) -0.029(2)
C12 0.063(2) 0.083(3) 0.088(3) -0.021(2) 0.010(2) -0.005(2)
C13 0.057(2) 0.067(2) 0.076(3) -0.0054(19) -0.0087(19) -0.0029(18)
C14 0.063(2) 0.056(2) 0.0470(19) 0.0006(16) -0.0189(16) -0.0184(16)
C15 0.0449(17) 0.0542(19) 0.0395(17) -0.0046(14) -0.0084(13) -0.0129(14)
C16 0.0484(18) 0.067(2) 0.053(2) -0.0091(17) -0.0099(15) -0.0130(16)
C17 0.066(2) 0.076(3) 0.087(3) -0.017(2) -0.002(2) -0.038(2)
C18 0.104(3) 0.062(3) 0.082(3) 0.007(2) -0.013(2) -0.029(2)
C19 0.107(3) 0.069(3) 0.077(3) 0.019(2) -0.037(2) -0.022(2)
C20 0.068(2) 0.066(2) 0.055(2) 0.0090(18) -0.0237(17) -0.0197(18)
C21 0.058(2) 0.052(2) 0.046(2) -0.0023(16) -0.0046(16) -0.0051(16)
C22 0.062(2) 0.073(2) 0.066(2) 0.0034(19) -0.0069(18) 0.0094(18)
O6 0.102(7) 0.086(7) 0.065(5) -0.038(4) 0.010(4) -0.039(5)
C10 0.134(13) 0.078(9) 0.113(11) -0.052(8) 0.035(9) -0.043(8)
O6A 0.097(8) 0.067(5) 0.070(6) -0.021(5) 0.029(5) -0.024(5)
C10A 0.144(11) 0.102(10) 0.121(9) -0.076(8) 0.008(9) -0.037(9)

loop_
_atom_type_symbol
_atom_type_description
_atom_type_scat_dispersion_real
_atom_type_scat_dispersion_imag
_atom_type_scat_source
C C 0.0033 0.0016 'International Tables Vol C Tables 4.2.6.8 and 6.1.1.4'
H H 0.0000 0.0000 'International Tables Vol C Tables 4.2.6.8 and 6.1.1.4'
N N 0.0061 0.0033 'International Tables Vol C Tables 4.2.6.8 and 6.1.1.4'
O O 0.0106 0.0060 'International Tables Vol C Tables 4.2.6.8 and 6.1.1.4'

loop_
_geom_angle_atom_site_label_1
_geom_angle_atom_site_label_2
_geom_angle_atom_site_label_3
_geom_angle
_geom_angle_site_symmetry_1
_geom_angle_site_symmetry_3
_geom_angle_publ_flag
C21 O4 C22 116.7(3) . . ?
C5 N1 H1 117.2 . . ?
C5 N1 C6 125.6(3) . . ?
C6 N1 H1 117.2 . . ?
C2 C1 H1A 120.4 . . ?
C12 C1 H1A 120.4 . . ?
C12 C1 C2 119.1(4) . . ?
C1 C2 H2 119.6 . . ?
C1 C2 C3 120.9(4) . . ?
C3 C2 H2 119.6 . . ?
C2 C3 H3 119.9 . . ?
C2 C3 C4 120.2(3) . . ?
C4 C3 H3 119.9 . . ?
C3 C4 C5 123.6(3) . . ?
C13 C4 C3 117.9(3) . . ?
C13 C4 C5 118.5(3) . . ?
O1 C5 N1 120.5(3) . . ?
O1 C5 C4 122.8(3) . . ?
N1 C5 C4 116.7(3) . . ?
N1 C6 C14 117.7(3) . . ?
C7 C6 N1 122.4(3) . . ?
C7 C6 C14 119.8(3) . . ?
C6 C7 C8 122.1(3) . . ?
C6 C7 C21 120.5(3) . . ?
C21 C7 C8 117.3(3) . . ?
C7 C8 H8A 109.1 . . ?
C7 C8 H8B 109.1 . . ?
H8A C8 H8B 107.8 . . ?
C9 C8 C7 112.5(3) . . ?
C9 C8 H8A 109.1 . . ?
C9 C8 H8B 109.1 . . ?
O5 C9 C8 127.1(3) . . ?
O5 C9 O6 125.5(5) . . ?
O5 C9 O6A 118.1(5) . . ?
O6 C9 C8 105.2(6) . . ?
O6A C9 C8 112.0(5) . . ?
C1 C12 H12 119.7 . . ?
C1 C12 C13 120.6(4) . . ?
C13 C12 H12 119.7 . . ?
C4 C13 H13 119.3 . . ?
C12 C13 C4 121.3(3) . . ?
C12 C13 H13 119.3 . . ?
O2 C14 C6 120.3(3) . . ?
O2 C14 C15 121.7(3) . . ?
C15 C14 C6 117.5(3) . . ?
C16 C15 C14 122.0(3) . . ?
C20 C15 C14 118.1(3) . . ?
C20 C15 C16 119.7(3) . . ?
C15 C16 H16 120.3 . . ?
C15 C16 C17 119.3(3) . . ?
C17 C16 H16 120.3 . . ?
C16 C17 H17 120.2 . . ?
C18 C17 C16 119.7(3) . . ?
C18 C17 H17 120.2 . . ?
C17 C18 H18 119.5 . . ?
C19 C18 C17 121.0(4) . . ?
C19 C18 H18 119.5 . . ?
C18 C19 H19 119.8 . . ?
C18 C19 C20 120.3(4) . . ?
C20 C19 H19 119.8 . . ?
C15 C20 H20 120.0 . . ?
C19 C20 C15 120.0(3) . . ?
C19 C20 H20 120.0 . . ?
O3 C21 O4 123.0(3) . . ?
O3 C21 C7 125.2(3) . . ?
O4 C21 C7 111.9(3) . . ?
O4 C22 H22A 109.5 . . ?
O4 C22 H22B 109.5 . . ?
O4 C22 H22C 109.5 . . ?
H22A C22 H22B 109.5 . . ?
H22A C22 H22C 109.5 . . ?
H22B C22 H22C 109.5 . . ?
C9 O6 C10 94.0(13) . . ?
O6 C10 H10A 109.5 . . ?
O6 C10 H10B 109.5 . . ?
O6 C10 H10C 109.5 . . ?
H10A C10 H10B 109.5 . . ?
H10A C10 H10C 109.5 . . ?
H10B C10 H10C 109.5 . . ?
C9 O6A C10A 109.8(13) . . ?
O6A C10A H10D 109.5 . . ?
O6A C10A H10E 109.5 . . ?
O6A C10A H10F 109.5 . . ?
H10D C10A H10E 109.5 . . ?
H10D C10A H10F 109.5 . . ?
H10E C10A H10F 109.5 . . ?

loop_
_geom_bond_atom_site_label_1
_geom_bond_atom_site_label_2
_geom_bond_distance
_geom_bond_site_symmetry_2
_geom_bond_publ_flag
O1 C5 1.215(3) . ?
O2 C14 1.212(3) . ?
O3 C21 1.218(4) . ?
O4 C21 1.322(4) . ?
O4 C22 1.451(4) . ?
O5 C9 1.186(4) . ?
N1 H1 0.8700 . ?
N1 C5 1.372(4) . ?
N1 C6 1.387(4) . ?
C1 H1A 0.9400 . ?
C1 C2 1.368(5) . ?
C1 C12 1.368(5) . ?
C2 H2 0.9400 . ?
C2 C3 1.384(5) . ?
C3 H3 0.9400 . ?
C3 C4 1.388(4) . ?
C4 C5 1.490(4) . ?
C4 C13 1.381(5) . ?
C6 C7 1.345(4) . ?
C6 C14 1.516(4) . ?
C7 C8 1.507(4) . ?
C7 C21 1.471(4) . ?
C8 H8A 0.9800 . ?
C8 H8B 0.9800 . ?
C8 C9 1.499(5) . ?
C9 O6 1.416(10) . ?
C9 O6A 1.333(9) . ?
C12 H12 0.9400 . ?
C12 C13 1.373(5) . ?
C13 H13 0.9400 . ?
C14 C15 1.480(4) . ?
C15 C16 1.386(4) . ?
C15 C20 1.380(4) . ?
C16 H16 0.9400 . ?
C16 C17 1.387(5) . ?
C17 H17 0.9400 . ?
C17 C18 1.370(5) . ?
C18 H18 0.9400 . ?
C18 C19 1.352(5) . ?
C19 H19 0.9400 . ?
C19 C20 1.372(5) . ?
C20 H20 0.9400 . ?
C22 H22A 0.9700 . ?
C22 H22B 0.9700 . ?
C22 H22C 0.9700 . ?
O6 C10 1.81(3) . ?
C10 H10A 0.9700 . ?
C10 H10B 0.9700 . ?
C10 H10C 0.9700 . ?
O6A C10A 1.60(2) . ?
C10A H10D 0.9700 . ?
C10A H10E 0.9700 . ?
C10A H10F 0.9700 . ?

loop_
_geom_torsion_atom_site_label_1
_geom_torsion_atom_site_label_2
_geom_torsion_atom_site_label_3
_geom_torsion_atom_site_label_4
_geom_torsion
_geom_torsion_site_symmetry_1
_geom_torsion_site_symmetry_2
_geom_torsion_site_symmetry_3
_geom_torsion_site_symmetry_4
_geom_torsion_publ_flag
O2 C14 C15 C16 160.8(3) . . . . ?
O2 C14 C15 C20 -15.2(5) . . . . ?
O5 C9 O6 C10 44.4(16) . . . . ?
O5 C9 O6A C10A -53(2) . . . . ?
N1 C6 C7 C8 179.3(3) . . . . ?
N1 C6 C7 C21 2.3(5) . . . . ?
N1 C6 C14 O2 113.6(4) . . . . ?
N1 C6 C14 C15 -74.1(4) . . . . ?
C1 C2 C3 C4 -0.1(6) . . . . ?
C1 C12 C13 C4 0.2(6) . . . . ?
C2 C1 C12 C13 -0.1(6) . . . . ?
C2 C3 C4 C5 -179.3(3) . . . . ?
C2 C3 C4 C13 0.3(5) . . . . ?
C3 C4 C5 O1 178.8(3) . . . . ?
C3 C4 C5 N1 -0.8(5) . . . . ?
C3 C4 C13 C12 -0.3(5) . . . . ?
C5 N1 C6 C7 166.9(3) . . . . ?
C5 N1 C6 C14 -16.7(4) . . . . ?
C5 C4 C13 C12 179.3(3) . . . . ?
C6 N1 C5 O1 4.0(5) . . . . ?
C6 N1 C5 C4 -176.4(3) . . . . ?
C6 C7 C8 C9 108.2(4) . . . . ?
C6 C7 C21 O3 -5.3(5) . . . . ?
C6 C7 C21 O4 174.6(3) . . . . ?
C6 C14 C15 C16 -11.4(5) . . . . ?
C6 C14 C15 C20 172.7(3) . . . . ?
C7 C6 C14 O2 -69.8(4) . . . . ?
C7 C6 C14 C15 102.4(4) . . . . ?
C7 C8 C9 O5 -4.7(6) . . . . ?
C7 C8 C9 O6 -168.6(10) . . . . ?
C7 C8 C9 O6A 156.0(13) . . . . ?
C8 C7 C21 O3 177.4(3) . . . . ?
C8 C7 C21 O4 -2.6(4) . . . . ?
C8 C9 O6 C10 -151.3(11) . . . . ?
C8 C9 O6A C10A 144.6(14) . . . . ?
C12 C1 C2 C3 0.1(6) . . . . ?
C13 C4 C5 O1 -0.8(5) . . . . ?
C13 C4 C5 N1 179.6(3) . . . . ?
C14 C6 C7 C8 3.0(5) . . . . ?
C14 C6 C7 C21 -174.1(3) . . . . ?
C14 C15 C16 C17 -176.1(3) . . . . ?
C14 C15 C20 C19 175.9(3) . . . . ?
C15 C16 C17 C18 0.3(5) . . . . ?
C16 C15 C20 C19 -0.2(5) . . . . ?
C16 C17 C18 C19 0.1(6) . . . . ?
C17 C18 C19 C20 -0.5(7) . . . . ?
C18 C19 C20 C15 0.6(6) . . . . ?
C20 C15 C16 C17 -0.2(5) . . . . ?
C21 C7 C8 C9 -74.6(4) . . . . ?
C22 O4 C21 O3 1.0(5) . . . . ?
C22 O4 C21 C7 -178.9(3) . . . . ?
